data_4111978
loop_
_publ_author_name
'Bunsho Kure'
'Seiji Ogo'
'Daisuke Inoki'
'Hidetaka Nakai'
'Kiyoshi Isobe'
'Shunichi Fukuzumi'

_publ_section_title
;
 Synthesis and Crystal Structure of an Open Capsule-Type Octanuclear
 Heterometallic Sulfide Cluster with a Linked Incomplete Double Cubane
 Framework without an Intramolecular Inversion Center
;
_journal_name_full 'Journal of the American Chemical Society'
_journal_page_first 14366
_journal_page_last 14374
_journal_paper_doi 10.1021/ja051748q
_journal_volume 127
_journal_year 2005
_chemical_formula_moiety 'C18 H33 Cu2 I2 Mo O4 P Ru S3 '
_chemical_formula_sum 'C18 H33 Cu2 I2 Mo O4 P Ru S3'
_chemical_formula_weight 1018.52
_space_group_IT_number 14
_symmetry_cell_setting monoclinic
_symmetry_Int_Tables_number 14
_symmetry_space_group_name_Hall '-P 2yn'
_symmetry_space_group_name_H-M 'P 1 21/n 1'
_cell_angle_alpha 90
_cell_angle_beta 95.777(5)
_cell_angle_gamma 90
_cell_formula_units_Z 4
_cell_length_a 9.395(4)
_cell_length_b 16.327(7)
_cell_length_c 19.521(9)
_cell_measurement_reflns_used 7568
_cell_measurement_temperature 223.2
_cell_measurement_theta_max 27.5
_cell_measurement_theta_min 3.1
_cell_volume 2979(2)
_computing_cell_refinement CRYSTALCLEAR
_computing_data_collection CRYSTALCLEAR
_computing_data_reduction 'teXsan Ver. 1.11'
_computing_publication_material 'teXsan Ver. 1.11'
_computing_structure_refinement 'teXsan Ver. 1.10'
_computing_structure_solution SIR92
_diffrn_detector_area_resol_mean 14.62
_diffrn_measured_fraction_theta_full 0.9832
_diffrn_measured_fraction_theta_max 0.9832
_diffrn_measurement_device_type 'Rigaku/MSC Mercury CCD'
_diffrn_measurement_method \w
_diffrn_radiation_type 'Mo K\a'
_diffrn_radiation_wavelength 0.7107
_diffrn_reflns_av_R_equivalents 0.047
_diffrn_reflns_limit_h_max 11
_diffrn_reflns_limit_h_min -12
_diffrn_reflns_limit_k_max 17
_diffrn_reflns_limit_k_min -21
_diffrn_reflns_limit_l_max 25
_diffrn_reflns_limit_l_min -24
_diffrn_reflns_number 23888
_diffrn_reflns_theta_full 27.49
_diffrn_reflns_theta_max 27.49
_exptl_absorpt_coefficient_mu 4.676
_exptl_absorpt_correction_T_max 0.507
_exptl_absorpt_correction_T_min 0.292
_exptl_absorpt_correction_type integration
_exptl_absorpt_process_details Coppens_numerical
_exptl_crystal_colour Red
_exptl_crystal_density_diffrn 2.271
_exptl_crystal_description Platelet
_exptl_crystal_size_max 0.400
_exptl_crystal_size_mid 0.300
_exptl_crystal_size_min 0.100
_refine_diff_density_max 1.86
_refine_diff_density_min -1.50
_refine_ls_extinction_method none
_refine_ls_goodness_of_fit_ref 1.022
_refine_ls_hydrogen_treatment noref
_refine_ls_number_parameters 289
_refine_ls_number_reflns 6719
_refine_ls_R_factor_gt 0.0457
_refine_ls_shift/su_max 0.0021
_refine_ls_structure_factor_coef Fsqd
_refine_ls_weighting_details 'w = 1/[\s^2^(Fo^2^) + (0.05000(Max(Fo^2^,0) + 2Fc^2^)/3)^2^]'
_refine_ls_weighting_scheme calc
_refine_ls_wR_factor_ref 0.1188
_reflns_number_gt 4453
_reflns_number_total 6719
_reflns_threshold_expression F^2^>2.0\s(F^2^)
_cod_data_source_file ja051748qsi20050318_094444.cif
_cod_data_source_block '_RuMoCu2_8nuclear_POEt3_05'
_cod_original_formula_sum 'C18 H33 Cu2 I2 Mo O4 P Ru S3 '
_cod_database_code 4111978

loop_
_symmetry_equiv_pos_as_xyz
x,y,z
1/2-x,1/2+y,1/2-z
-x,-y,-z
1/2+x,1/2-y,1/2+z

loop_
_atom_site_label
_atom_site_type_symbol
_atom_site_fract_x
_atom_site_fract_y
_atom_site_fract_z
_atom_site_U_iso_or_equiv
_atom_site_adp_type
_atom_site_occupancy
_atom_site_calc_flag
I(1) I 0.22670(7) 0.06167(4) 1.23752(3) 0.0651(2) Uani 1.00 d
I(2) I 0.65552(7) 0.40630(4) 1.16218(3) 0.0685(2) Uani 1.00 d
Ru(1) Ru 0.25071(6) 0.22426(3) 0.95280(2) 0.0326(1) Uani 1.00 d
Mo(1) Mo 0.48829(7) 0.14739(4) 1.03260(3) 0.0407(2) Uani 1.00 d
Cu(1) Cu 0.3409(1) 0.11643(5) 1.13967(4) 0.0477(3) Uani 1.00 d
Cu(2) Cu 0.5559(1) 0.28534(5) 1.10023(5) 0.0475(3) Uani 1.00 d
S(1) S 0.2545(2) 0.10848(10) 1.02789(9) 0.0417(5) Uani 1.00 d
S(2) S 0.4856(2) 0.2752(1) 0.98576(9) 0.0406(5) Uani 1.00 d
S(3) S 0.5682(2) 0.1586(1) 1.14588(10) 0.0505(5) Uani 1.00 d
P(1) P 0.1725(2) 0.3072(1) 1.03441(8) 0.0338(4) Uani 1.00 d
O(1) O 0.1642(6) 0.4012(3) 1.0178(2) 0.047(1) Uani 1.00 d
O(2) O 0.0106(5) 0.2993(3) 1.0490(2) 0.052(2) Uani 1.00 d
O(3) O 0.2639(5) 0.2988(3) 1.1074(2) 0.040(1) Uani 1.00 d
O(4) O 0.5953(7) 0.0831(3) 0.9908(3) 0.071(2) Uani 1.00 d
C(1) C 0.2827(10) 0.2725(5) 0.8450(3) 0.052(2) Uani 1.00 d
C(2) C 0.1456(9) 0.2971(4) 0.8618(3) 0.045(2) Uani 1.00 d
C(3) C 0.0456(8) 0.2378(4) 0.8797(3) 0.044(2) Uani 1.00 d
C(4) C 0.0819(10) 0.1536(4) 0.8827(3) 0.053(2) Uani 1.00 d
C(5) C 0.218(1) 0.1289(5) 0.8639(4) 0.063(3) Uani 1.00 d
C(6) C 0.321(1) 0.1880(6) 0.8454(3) 0.060(3) Uani 1.00 d
C(7) C 0.384(1) 0.3348(7) 0.8220(4) 0.085(4) Uani 1.00 d
C(8) C 0.098(1) 0.3849(5) 0.8537(4) 0.066(3) Uani 1.00 d
C(9) C -0.1032(9) 0.2664(6) 0.8923(4) 0.065(3) Uani 1.00 d
C(10) C -0.023(1) 0.0901(6) 0.9008(5) 0.085(3) Uani 1.00 d
C(11) C 0.254(1) 0.0397(6) 0.8614(5) 0.092(4) Uani 1.00 d
C(12) C 0.462(1) 0.1608(8) 0.8260(5) 0.105(4) Uani 1.00 d
C(13) C 0.2822(10) 0.4534(5) 1.0136(4) 0.057(2) Uani 1.00 d
C(14) C 0.249(1) 0.5374(5) 1.0329(5) 0.078(3) Uani 1.00 d
C(15) C -0.061(1) 0.2233(7) 1.0640(6) 0.088(4) Uani 1.00 d
C(16) C -0.057(1) 0.2103(8) 1.1343(7) 0.110(5) Uani 1.00 d
C(17) C 0.2360(9) 0.3561(5) 1.1640(3) 0.052(2) Uani 1.00 d
C(18) C 0.2875(10) 0.3165(5) 1.2302(3) 0.058(2) Uani 1.00 d
H(1) H 0.4045 0.3248 0.7760 0.0955 Uiso 1.00 calc
H(2) H 0.4734 0.3335 0.8512 0.0955 Uiso 1.00 calc
H(3) H 0.3450 0.3886 0.8246 0.0955 Uiso 1.00 calc
H(4) H 0.1752 0.4191 0.8416 0.0788 Uiso 1.00 calc
H(5) H 0.0200 0.3905 0.8190 0.0788 Uiso 1.00 calc
H(6) H 0.0685 0.4056 0.8963 0.0788 Uiso 1.00 calc
H(7) H -0.1013 0.3043 0.9301 0.0786 Uiso 1.00 calc
H(8) H -0.1526 0.2914 0.8528 0.0786 Uiso 1.00 calc
H(9) H -0.1624 0.2202 0.9047 0.0786 Uiso 1.00 calc
H(10) H 0.0179 0.0364 0.9004 0.0964 Uiso 1.00 calc
H(11) H -0.0522 0.0998 0.9457 0.0964 Uiso 1.00 calc
H(12) H -0.1072 0.0906 0.8684 0.0964 Uiso 1.00 calc
H(13) H 0.1777 0.0070 0.8745 0.1043 Uiso 1.00 calc
H(14) H 0.3385 0.0275 0.8920 0.1043 Uiso 1.00 calc
H(15) H 0.2735 0.0238 0.8158 0.1043 Uiso 1.00 calc
H(16) H 0.5123 0.1308 0.8634 0.1183 Uiso 1.00 calc
H(17) H 0.5193 0.2064 0.8157 0.1183 Uiso 1.00 calc
H(18) H 0.4501 0.1256 0.7868 0.1183 Uiso 1.00 calc
H(19) H 0.3122 0.4524 0.9683 0.0674 Uiso 1.00 calc
H(20) H 0.3624 0.4343 1.0449 0.0674 Uiso 1.00 calc
H(21) H 0.1705 0.5575 1.0012 0.0933 Uiso 1.00 calc
H(22) H 0.2200 0.5393 1.0779 0.0933 Uiso 1.00 calc
H(23) H 0.3282 0.5730 1.0299 0.0933 Uiso 1.00 calc
H(24) H 0.1356 0.3689 1.1617 0.0648 Uiso 1.00 calc
H(25) H 0.2852 0.4079 1.1581 0.0648 Uiso 1.00 calc
H(26) H 0.3886 0.3057 1.2317 0.0709 Uiso 1.00 calc
H(27) H 0.2393 0.2662 1.2351 0.0709 Uiso 1.00 calc
H(28) H 0.2728 0.3512 1.2684 0.0709 Uiso 1.00 calc
H(29) H -0.0175 0.1768 1.0435 0.1078 Uiso 1.00 calc
H(30) H -0.1604 0.2242 1.0447 0.1078 Uiso 1.00 calc
H(31) H 0.0399 0.2070 1.1560 0.1229 Uiso 1.00 calc
H(32) H -0.1031 0.2542 1.1572 0.1229 Uiso 1.00 calc
H(33) H -0.1043 0.1601 1.1466 0.1229 Uiso 1.00 calc

loop_
_atom_site_aniso_label
_atom_site_aniso_U_11
_atom_site_aniso_U_22
_atom_site_aniso_U_33
_atom_site_aniso_U_12
_atom_site_aniso_U_13
_atom_site_aniso_U_23
I(1) 0.0917(5) 0.0587(3) 0.0427(3) -0.0301(3) -0.0033(3) 0.0082(2)
I(2) 0.0920(5) 0.0526(3) 0.0569(3) -0.0241(3) -0.0118(3) -0.0028(3)
Ru(1) 0.0448(3) 0.0270(3) 0.0250(2) 0.0045(2) -0.0017(2) -0.0017(2)
Mo(1) 0.0447(4) 0.0320(3) 0.0442(3) 0.0079(3) -0.0009(3) 0.0010(2)
Cu(1) 0.0575(6) 0.0424(5) 0.0409(5) -0.0042(4) -0.0055(4) 0.0084(4)
Cu(2) 0.0509(6) 0.0413(5) 0.0484(5) -0.0041(4) -0.0051(4) -0.0011(4)
S(1) 0.053(1) 0.0313(8) 0.0376(8) -0.0041(8) -0.0083(8) 0.0035(7)
S(2) 0.0441(10) 0.0371(9) 0.0405(9) -0.0006(7) 0.0034(7) 0.0034(7)
S(3) 0.048(1) 0.046(1) 0.054(1) 0.0003(8) -0.0153(8) 0.0077(8)
P(1) 0.0398(10) 0.0316(8) 0.0293(8) 0.0031(7) 0.0002(7) -0.0016(6)
O(1) 0.060(3) 0.034(3) 0.045(3) 0.002(2) -0.004(2) -0.002(2)
O(2) 0.039(3) 0.071(4) 0.047(3) -0.004(3) 0.012(2) -0.004(3)
O(3) 0.055(3) 0.037(2) 0.028(2) 0.004(2) -0.004(2) -0.002(2)
O(4) 0.076(4) 0.050(3) 0.086(4) 0.024(3) 0.010(3) -0.004(3)
C(1) 0.085(6) 0.050(4) 0.023(3) 0.008(4) 0.008(3) 0.004(3)
C(2) 0.071(5) 0.038(4) 0.023(3) 0.004(3) -0.004(3) 0.002(3)
C(3) 0.059(5) 0.040(4) 0.028(3) 0.009(3) -0.015(3) -0.001(3)
C(4) 0.086(6) 0.039(4) 0.030(3) 0.007(4) -0.013(4) -0.008(3)
C(5) 0.109(8) 0.048(5) 0.028(4) 0.024(5) -0.018(4) -0.013(3)
C(6) 0.088(7) 0.074(6) 0.019(3) 0.028(5) 0.004(4) -0.010(3)
C(7) 0.096(8) 0.109(9) 0.052(5) -0.006(6) 0.017(5) 0.022(5)
C(8) 0.108(8) 0.037(4) 0.048(4) 0.010(4) -0.023(4) 0.010(3)
C(9) 0.054(5) 0.072(6) 0.065(5) 0.017(4) -0.016(4) -0.015(4)
C(10) 0.123(9) 0.057(5) 0.063(6) -0.037(6) -0.046(5) 0.003(4)
C(11) 0.16(1) 0.053(5) 0.057(5) 0.034(6) -0.021(6) -0.017(4)
C(12) 0.096(9) 0.16(1) 0.062(6) 0.042(8) 0.030(6) -0.008(7)
C(13) 0.077(6) 0.044(4) 0.049(4) 0.000(4) 0.003(4) 0.004(3)
C(14) 0.116(9) 0.042(5) 0.080(6) 0.010(5) 0.033(6) -0.004(4)
C(15) 0.054(6) 0.119(10) 0.092(8) 0.005(6) 0.016(5) 0.005(7)
C(16) 0.080(8) 0.13(1) 0.116(10) 0.016(8) -0.004(7) 0.030(8)
C(17) 0.079(6) 0.046(4) 0.032(3) 0.010(4) 0.003(4) -0.016(3)
C(18) 0.092(7) 0.050(5) 0.029(3) -0.017(4) 0.002(4) 0.002(3)

loop_
_atom_type_symbol
_atom_type_description
_atom_type_scat_dispersion_real
_atom_type_scat_dispersion_imag
_atom_type_scat_source
C C 0.003 0.002
;International Tables for Crystallography
(1992, Vol. C, Tables 4.2.6.8 and 6.1.1.1)
;
H H 0.000 0.000
;International Tables for Crystallography
(1992, Vol. C, Table 6.1.1.2)
;
Cu Cu 0.320 1.265
;International Tables for Crystallography
(1992, Vol. C, Tables 4.2.6.8 and 6.1.1.1)
;
I I -0.474 1.812
;International Tables for Crystallography
(1992, Vol. C, Tables 4.2.6.8 and 6.1.1.1)
;
Mo Mo -1.683 0.686
;International Tables for Crystallography
(1992, Vol. C, Tables 4.2.6.8 and 6.1.1.1)
;
O O 0.011 0.006
;International Tables for Crystallography
(1992, Vol. C, Tables 4.2.6.8 and 6.1.1.1)
;
P P 0.102 0.094
;International Tables for Crystallography
(1992, Vol. C, Tables 4.2.6.8 and 6.1.1.1)
;
Ru Ru -1.259 0.836
;International Tables for Crystallography
(1992, Vol. C, Tables 4.2.6.8 and 6.1.1.1)
;
S S 0.125 0.123
;International Tables for Crystallography
(1992, Vol. C, Tables 4.2.6.8 and 6.1.1.1)
;

loop_
_geom_angle_atom_site_label_1
_geom_angle_atom_site_label_2
_geom_angle_atom_site_label_3
_geom_angle
_geom_angle_publ_flag
S(1) Ru(1) S(2) 98.85(6) yes
S(1) Ru(1) P(1) 91.57(6) yes
S(1) Ru(1) C(1) 147.0(2) yes
S(1) Ru(1) C(2) 150.4(2) yes
S(1) Ru(1) C(3) 114.7(2) yes
S(1) Ru(1) C(4) 86.3(2) yes
S(1) Ru(1) C(5) 85.5(2) yes
S(1) Ru(1) C(6) 111.2(2) yes
S(2) Ru(1) P(1) 87.63(6) yes
S(2) Ru(1) C(1) 85.7(2) yes
S(2) Ru(1) C(2) 110.2(2) yes
S(2) Ru(1) C(3) 146.3(2) yes
S(2) Ru(1) C(4) 154.1(2) yes
S(2) Ru(1) C(5) 118.9(3) yes
S(2) Ru(1) C(6) 89.6(2) yes
P(1) Ru(1) C(1) 121.4(2) yes
P(1) Ru(1) C(2) 95.2(2) yes
P(1) Ru(1) C(3) 93.9(2) yes
P(1) Ru(1) C(4) 117.7(2) yes
P(1) Ru(1) C(5) 153.4(3) yes
P(1) Ru(1) C(6) 157.2(2) yes
C(1) Ru(1) C(2) 36.2(3) yes
C(1) Ru(1) C(3) 64.9(3) yes
C(1) Ru(1) C(4) 76.8(3) yes
C(1) Ru(1) C(5) 64.3(3) yes
C(1) Ru(1) C(6) 35.8(3) yes
C(2) Ru(1) C(3) 36.1(3) yes
C(2) Ru(1) C(4) 65.1(3) yes
C(2) Ru(1) C(5) 75.7(3) yes
C(2) Ru(1) C(6) 64.7(3) yes
C(3) Ru(1) C(4) 36.0(2) yes
C(3) Ru(1) C(5) 63.9(3) yes
C(3) Ru(1) C(6) 76.2(3) yes
C(4) Ru(1) C(5) 35.8(3) yes
C(4) Ru(1) C(6) 65.1(3) yes
C(5) Ru(1) C(6) 35.9(3) yes
S(1) Mo(1) S(2) 105.50(7) yes
S(1) Mo(1) S(3) 106.54(7) yes
S(1) Mo(1) O(4) 114.7(2) yes
S(2) Mo(1) S(3) 107.87(7) yes
S(2) Mo(1) O(4) 110.7(2) yes
S(3) Mo(1) O(4) 111.1(2) yes
I(1) Cu(1) S(1) 126.15(6) yes
I(1) Cu(1) S(3) 124.10(6) yes
S(1) Cu(1) S(3) 108.62(8) yes
I(2) Cu(2) S(2) 127.08(6) yes
I(2) Cu(2) S(3) 122.91(6) yes
S(2) Cu(2) S(3) 108.69(7) yes
Ru(1) S(1) Mo(1) 76.07(6) yes
Ru(1) S(1) Cu(1) 121.99(7) yes
Mo(1) S(1) Cu(1) 72.13(6) yes
Ru(1) S(2) Mo(1) 76.21(6) yes
Ru(1) S(2) Cu(2) 117.41(8) yes
Mo(1) S(2) Cu(2) 71.43(6) yes
Mo(1) S(3) Cu(1) 72.66(6) yes
Mo(1) S(3) Cu(2) 71.92(6) yes
Cu(1) S(3) Cu(2) 104.51(8) yes
Ru(1) P(1) O(1) 116.9(2) yes
Ru(1) P(1) O(2) 117.6(2) yes
Ru(1) P(1) O(3) 113.2(2) yes
O(1) P(1) O(2) 95.1(3) yes
O(1) P(1) O(3) 106.2(3) yes
O(2) P(1) O(3) 105.8(3) yes
P(1) O(1) C(13) 125.5(5) yes
P(1) O(2) C(15) 125.2(5) yes
P(1) O(3) C(17) 119.3(4) yes
Ru(1) C(1) C(2) 71.3(4) yes
Ru(1) C(1) C(6) 73.6(4) yes
Ru(1) C(1) C(7) 131.0(6) yes
C(2) C(1) C(6) 120.4(8) yes
C(2) C(1) C(7) 120.0(7) yes
C(6) C(1) C(7) 119.5(8) yes
Ru(1) C(2) C(1) 72.6(4) yes
Ru(1) C(2) C(3) 72.4(4) yes
Ru(1) C(2) C(8) 132.9(5) yes
C(1) C(2) C(3) 120.2(6) yes
C(1) C(2) C(8) 120.8(7) yes
C(3) C(2) C(8) 118.6(7) yes
Ru(1) C(3) C(2) 71.5(4) yes
Ru(1) C(3) C(4) 72.3(4) yes
Ru(1) C(3) C(9) 131.3(5) yes
C(2) C(3) C(4) 120.7(7) yes
C(2) C(3) C(9) 118.3(7) yes
C(4) C(3) C(9) 120.9(7) yes
Ru(1) C(4) C(3) 71.7(4) yes
Ru(1) C(4) C(5) 73.3(5) yes
Ru(1) C(4) C(10) 129.6(5) yes
C(3) C(4) C(5) 118.9(8) yes
C(3) C(4) C(10) 121.4(8) yes
C(5) C(4) C(10) 119.6(8) yes
Ru(1) C(5) C(4) 71.0(4) yes
Ru(1) C(5) C(6) 72.3(4) yes
Ru(1) C(5) C(11) 131.4(5) yes
C(4) C(5) C(6) 121.3(7) yes
C(4) C(5) C(11) 119.7(9) yes
C(6) C(5) C(11) 118.9(9) yes
Ru(1) C(6) C(1) 70.5(4) yes
Ru(1) C(6) C(5) 71.7(4) yes
Ru(1) C(6) C(12) 130.2(6) yes
C(1) C(6) C(5) 118.4(8) yes
C(1) C(6) C(12) 121.3(9) yes
C(5) C(6) C(12) 120.3(9) yes
O(1) C(13) C(14) 111.3(7) yes
O(2) C(15) C(16) 111(1) yes
O(3) C(17) C(18) 107.8(6) yes

loop_
_geom_bond_atom_site_label_1
_geom_bond_atom_site_label_2
_geom_bond_distance
_geom_bond_publ_flag
I(1) Cu(1) 2.452(1) yes
I(2) Cu(2) 2.452(1) yes
Ru(1) S(1) 2.390(2) yes
Ru(1) S(2) 2.385(2) yes
Ru(1) P(1) 2.268(2) yes
Ru(1) C(1) 2.296(6) yes
Ru(1) C(2) 2.278(6) yes
Ru(1) C(3) 2.290(7) yes
Ru(1) C(4) 2.298(8) yes
Ru(1) C(5) 2.328(7) yes
Ru(1) C(6) 2.336(6) yes
Mo(1) S(1) 2.279(2) yes
Mo(1) S(2) 2.277(2) yes
Mo(1) S(3) 2.270(2) yes
Mo(1) O(4) 1.716(5) yes
Cu(1) S(1) 2.254(2) yes
Cu(1) S(3) 2.235(2) yes
Cu(2) S(2) 2.272(2) yes
Cu(2) S(3) 2.252(2) yes
P(1) O(1) 1.569(5) yes
P(1) O(2) 1.581(5) yes
P(1) O(3) 1.594(4) yes
O(1) C(13) 1.407(9) yes
O(2) C(15) 1.45(1) yes
O(3) C(17) 1.491(7) yes
C(1) C(2) 1.42(1) yes
C(1) C(6) 1.43(1) yes
C(1) C(7) 1.49(1) yes
C(2) C(3) 1.42(1) yes
C(2) C(8) 1.505(10) yes
C(3) C(4) 1.416(10) yes
C(3) C(9) 1.52(1) yes
C(4) C(5) 1.42(1) yes
C(4) C(10) 1.50(1) yes
C(5) C(6) 1.44(1) yes
C(5) C(11) 1.50(1) yes
C(6) C(12) 1.48(1) yes
C(13) C(14) 1.46(1) yes
C(15) C(16) 1.39(2) yes
C(17) C(18) 1.48(1) yes
